data_4338294
loop_
_publ_author_name
'Li, Henan'
'Baikie, Tom'
'Pramana, Stevin S.'
'Shin, J. Felix'
'Keenan, Philip J.'
'Slater, Peter R.'
'Brink, Frank'
'Hester, James'
'An, Tao'
'White, Tim J.'

_publ_section_title
;
 Hydrothermal synthesis, structure investigation, and oxide ion
 conductivity of mixed si/ge-based apatite-type phases.
;
_journal_issue 10
_journal_name_full 'Inorganic chemistry'
_journal_page_first 4803
_journal_page_last 4812
_journal_paper_doi 10.1021/ic402370e
_journal_volume 53
_journal_year 2014
_chemical_formula_sum 'H0.625 La8.423 Na1.423 O25.884 Si6'
_chemical_formula_weight 1786
_chemical_name_systematic ' ?'
_space_group_IT_number 176
_symmetry_cell_setting hexagonal
_symmetry_Int_Tables_number 176
_symmetry_space_group_name_Hall '-P 6c'
_symmetry_space_group_name_H-M 'P 63/m'
_cell_angle_alpha 90
_cell_angle_beta 90
_cell_angle_gamma 120
_cell_formula_units_Z 1
_cell_length_a 9.7272(3)
_cell_length_b 9.7272(3)
_cell_length_c 7.1816(3)
_cell_measurement_temperature 293
_cell_volume 588.47(4)
_diffrn_ambient_temperature 293
_diffrn_detector '128 linear position sensitive detectors'
_diffrn_measurement_device Echidna
_diffrn_measurement_device_type local
_diffrn_radiation_monochromator 'Ge 335'
_diffrn_radiation_probe neutron
_diffrn_radiation_type Neutron
_diffrn_radiation_wavelength 1.622
_diffrn_source_type 'Echidna beamline'
_exptl_absorpt_coefficient_mu 0.012
_exptl_crystal_density_diffrn 5.038
_exptl_crystal_density_method 'not measured'
_exptl_crystal_F_000 787
_pd_char_colour white
_pd_instr_location ' ?'
_pd_meas_2theta_range_max 163.950
_pd_meas_2theta_range_min 4.001
_pd_meas_number_of_points 3200
_pd_meas_scan_method fixed
_pd_proc_2theta_range_max 163.95
_pd_proc_2theta_range_min 4.001
_pd_proc_info_excluded_regions '4 to 10 degrees'
_pd_proc_ls_background_function '5 Chebyshev polynoms'
_pd_proc_ls_pref_orient_corr none
_pd_proc_ls_profile_function Pseudo-Voigt
_pd_proc_ls_prof_R_factor 0.0283
_pd_proc_ls_prof_wR_expected 0.0210
_pd_proc_ls_prof_wR_factor 0.0354
_pd_proc_wavelength 1.622
_pd_spec_mounting 'vanadium can'
_pd_spec_mount_mode transmission
_pd_spec_shape cylinder
_refine_ls_goodness_of_fit_all 1.69
_refine_ls_hydrogen_treatment mixed
_refine_ls_matrix_type full
_refine_ls_number_constraints 7
_refine_ls_number_parameters 50
_refine_ls_number_restraints 0
_refine_ls_R_factor_all 0.0414
_refine_ls_shift/su_max 0.0482
_refine_ls_shift/su_mean 0.0130
_refine_ls_weighting_scheme sigma
_cod_data_source_file ic402370e_si_002.cif
_cod_data_source_block I
_cod_depositor_comments 'Adding full bibliography for 4338294--4338300.cif.'
_cod_original_cell_volume 588.48(3)
_cod_database_code 4338294

loop_
_symmetry_equiv_pos_site_id
_symmetry_equiv_pos_as_xyz
1 x,y,z
2 -y,x-y,z
3 -x+y,-x,z
4 -x,-y,z+1/2
5 y,-x+y,z+1/2
6 x-y,x,z+1/2
7 -x,-y,-z
8 y,-x+y,-z
9 x-y,x,-z
10 x,y,-z+1/2
11 -y,x-y,-z+1/2
12 -x+y,-x,-z+1/2

loop_
_atom_site_label
_atom_site_type_symbol
_atom_site_fract_x
_atom_site_fract_y
_atom_site_fract_z
_atom_site_adp_type
_atom_site_U_iso_or_equiv
_atom_site_symmetry_multiplicity
_atom_site_occupancy
_atom_site_calc_flag
La1 La 0.2369(4) -0.0118(5) 0.25 Uani 0.0212(13) 6 0.881(15) d
Na1 Na 0.2369(4) -0.0118(5) 0.25 Uani 0.0212(13) 6 0.119(15) d
La2 La 0.333333 0.666667 0.5029(7) Uani 0.0199(12) 4 0.784(12) d
Na2 Na 0.333333 0.666667 0.5029(7) Uani 0.0199(12) 4 0.177(15) d
Si1 Si 0.4024(8) 0.3700(7) 0.25 Uani 0.024(3) 6 1 d
O1 O 0.3223(5) 0.4852(5) 0.25 Uani 0.026(2) 6 1 d
O2 O 0.5956(4) 0.4724(5) 0.25 Uani 0.025(2) 6 1 d
O3 O 0.3484(4) 0.2570(4) 0.0732(4) Uani 0.0400(19) 12 1 d
O4 O 0 0 0.174(2) Uani 0.072(11) 4 0.471(14) d
H1 H 0 0 0.0329(7) Uiso 0.02 4 0.156(14) d

loop_
_atom_site_aniso_label
_atom_site_aniso_type_symbol
_atom_site_aniso_U_11
_atom_site_aniso_U_22
_atom_site_aniso_U_33
_atom_site_aniso_U_12
_atom_site_aniso_U_13
_atom_site_aniso_U_23
La1 La 0.0288(17) 0.0223(17) 0.0109(12) 0.0116(15) 0 0
Na1 Na 0.0288(17) 0.0223(17) 0.0109(12) 0.0116(15) 0 0
La2 La 0.0174(15) 0.0174(15) 0.025(2) 0.0087(7) 0 0
Na2 Na 0.0174(15) 0.0174(15) 0.025(2) 0.0087(7) 0 0
O2 O 0.024(3) 0.0143(19) 0.035(3) 0.008(2) 0 0
O3 O 0.077(3) 0.0237(19) 0.0199(15) 0.0253(19) -0.0218(15) 0.0013(12)
O4 O 0.011(4) 0.011(4) 0.19(3) 0.0053(18) 0 0

loop_
_geom_angle_atom_site_label_1
_geom_angle_atom_site_label_2
_geom_angle_atom_site_label_3
_geom_angle_site_symmetry_1
_geom_angle_site_symmetry_3
_geom_angle
O2 La1 O3 2_655 5_555 85.2639(7)
O2 La1 O3 2_655 8_555 85.2639(7)
O2 La1 O4 2_655 . 147.4817(14)
O2 La1 O4 2_655 10_555 147.4817(14)
O3 La1 O3 5_555 8_555 138.1100(16)
O3 La1 O4 5_555 . 116.7689(5)
O3 La1 O4 5_555 10_555 91.6109(10)
O3 La1 O4 8_555 . 91.6109(10)
O3 La1 O4 8_555 10_555 116.7689(5)
O4 La1 O4 . 10_555 26.1327(11)
Si1 Na1 O2 . 2_655 66.7547(18)
Si1 Na1 O4 . . 83.377(2)
Si1 Na1 O4 . 10_555 83.377(2)
O2 Na1 O4 2_655 . 147.4817(14)
O2 Na1 O4 2_655 10_555 147.4817(14)
O4 Na1 O4 . 10_555 26.1327(11)
La2 La2 O1 10_555 . 43.3427(13)
La2 La2 O1 10_555 2_665 43.3426(15)
La2 La2 O1 10_555 3_565 43.3425(13)
La2 La2 O2 10_555 4_665 134.5873(11)
La2 La2 O2 10_555 5_565 134.5874(15)
La2 La2 O2 10_555 6_555 134.5874(14)
La2 La2 O1 10_556 . 136.6573(13)
La2 La2 O1 10_556 2_665 136.6574(15)
La2 La2 O1 10_556 3_565 136.6575(13)
La2 La2 O2 10_556 4_665 45.4127(11)
La2 La2 O2 10_556 5_565 45.4126(15)
La2 La2 O2 10_556 6_555 45.4126(14)
Na2 La2 O1 10_555 . 43.3427(13)
Na2 La2 O1 10_555 2_665 43.3426(15)
Na2 La2 O1 10_555 3_565 43.3425(13)
Na2 La2 O2 10_555 4_665 134.5873(11)
Na2 La2 O2 10_555 5_565 134.5874(15)
Na2 La2 O2 10_555 6_555 134.5874(14)
Na2 La2 O1 10_556 . 136.6573(13)
Na2 La2 O1 10_556 2_665 136.6574(15)
Na2 La2 O1 10_556 3_565 136.6575(13)
Na2 La2 O2 10_556 4_665 45.4127(11)
Na2 La2 O2 10_556 5_565 45.4126(15)
Na2 La2 O2 10_556 6_555 45.4126(14)
O1 La2 O1 . 2_665 72.940(3)
O1 La2 O1 . 3_565 72.9404(17)
O1 La2 O2 . 4_665 93.384(2)
O1 La2 O2 . 5_565 153.9592(11)
O1 La2 O2 . 6_555 125.037(2)
O1 La2 O1 2_665 3_565 72.940(3)
O1 La2 O2 2_665 4_665 125.0364(19)
O1 La2 O2 2_665 5_565 93.384(3)
O1 La2 O2 2_665 6_555 153.9596(9)
O1 La2 O2 3_565 4_665 153.9593(12)
O1 La2 O2 3_565 5_565 125.0368(16)
O1 La2 O2 3_565 6_555 93.384(3)
O2 La2 O2 4_665 5_565 76.161(2)
O2 La2 O2 4_665 6_555 76.161(2)
O2 La2 O2 5_565 6_555 76.161(3)
Na1 Si1 O1 . . 130.3354(19)
Na1 Si1 O2 . . 117.5749(18)
Na1 Si1 O3 . . 53.1952(14)
Na1 Si1 O3 . 10_555 53.1952(14)
O1 Si1 O2 . . 112.090(2)
O1 Si1 O3 . . 111.3721(14)
O1 Si1 O3 . 10_555 111.3721(14)
O2 Si1 O3 . . 107.7263(13)
O2 Si1 O3 . 10_555 107.7263(13)
O3 Si1 O3 . 10_555 106.278(3)
La2 O1 La2 . 10_555 93.315(3)
La2 O1 Si1 . . 127.6369(12)
La2 O1 Si1 10_555 . 127.6369(12)
La1 O2 La2 3_665 4_664 116.1411(15)
La1 O2 La2 3_665 7_666 116.1411(15)
La1 O2 Si1 3_665 . 124.3296(17)
Na1 O2 La2 3_665 4_664 116.1411(15)
Na1 O2 La2 3_665 7_666 116.1411(15)
Na1 O2 Si1 3_665 . 124.3296(17)
La2 O2 La2 4_664 7_666 89.175(2)
La2 O2 Si1 4_664 . 102.3339(15)
La2 O2 Si1 7_666 . 102.3339(15)
La1 O3 Si1 6_554 . 141.5099(13)
La1 O4 La1 . 2_555 115.0452(15)
La1 O4 La1 . 3_555 115.045(2)
La1 O4 Na1 . 2_555 115.0452(15)
La1 O4 Na1 . 3_555 115.045(2)
La1 O4 O4 . 10_555 76.9337(6)
La1 O4 La1 2_555 3_555 115.045(2)
La1 O4 Na1 2_555 . 115.0452(15)
La1 O4 Na1 2_555 3_555 115.045(2)
La1 O4 O4 2_555 10_555 76.9337(6)
La1 O4 Na1 3_555 . 115.045(2)
La1 O4 Na1 3_555 2_555 115.045(2)
La1 O4 O4 3_555 10_555 76.9337(7)
Na1 O4 Na1 . 2_555 115.0452(15)
Na1 O4 Na1 . 3_555 115.045(2)
Na1 O4 O4 . 10_555 76.9337(6)
Na1 O4 Na1 2_555 3_555 115.045(2)
Na1 O4 O4 2_555 10_555 76.9337(6)
Na1 O4 O4 3_555 10_555 76.9337(7)

loop_
_geom_bond_atom_site_label_1
_geom_bond_atom_site_label_2
_geom_bond_site_symmetry_2
_geom_bond_distance
La1 O2 2_655 2.45121(18)
La1 O3 5_555 2.48557(16)
La1 O3 8_555 2.48557(16)
La1 O4 . 2.42666(11)
La1 O4 10_555 2.42666(11)
Na1 Si1 . 3.2253(2)
Na1 O2 2_655 2.45121(18)
Na1 O4 . 2.42666(11)
Na1 O4 10_555 2.42666(11)
La2 O1 . 2.49716(12)
La2 O1 2_665 2.49716(13)
La2 O1 3_565 2.49716(11)
La2 O2 4_665 2.52810(10)
La2 O2 5_565 2.52809(13)
La2 O2 6_555 2.52809(13)
Si1 O1 . 1.654(9)
Si1 O2 . 1.629(9)
Si1 O3 . 1.587(5)
Si1 O3 10_555 1.587(5)
O4 O4 10_555 1.09723(8)
H1 H1 7_555 0.47322(3)

loop_
_geom_hbond_atom_site_label_D
_geom_hbond_atom_site_label_H
_geom_hbond_atom_site_label_A
_geom_hbond_site_symmetry_A
_geom_hbond_distance_DH
_geom_hbond_distance_HA
_geom_hbond_distance_DA
O4 H1 O4 7_555 1.01 1.48 2.4936
